data_7047399
loop_
_publ_author_name
'Cary, Samantha K.'
'Su, Jing'
'Galley, Shane S.'
'Albrecht-Schmitt, Thomas E'
'Batista, Enrique R.'
'Ferrier, Maryline G.'
'Kozimor, Stosh A.'
'Mocko, Veronika'
'Scott, Brian L.'
'Van Alstine, Cayla E.'
'White, Frankie D.'
'Yang, Ping'

_publ_section_title
;
 A series of dithiocarbamates for americium, curium, and californium.
;
_journal_issue 41
_journal_name_full 'Dalton transactions (Cambridge, England : 2003)'
_journal_page_first 14452
_journal_page_last 14461
_journal_paper_doi 10.1039/c8dt02658k
_journal_volume 47
_journal_year 2018
_chemical_formula_moiety Cm(C5H10S2N)3(C12H8N2)
_chemical_formula_sum 'C27 H38 Cm N5 S6'
_chemical_formula_weight 872.98
_chemical_melting_point ?
_chemical_name_common Curium(III)(Et2DTC)3phen
_chemical_name_systematic 'Curium diethyldithiocarbamate'
_space_group_crystal_system monoclinic
_space_group_IT_number 14
_space_group_name_Hall '-P 2ybc'
_space_group_name_H-M_alt 'P 1 21/c 1'
_symmetry_space_group_name_Hall '-P 2ybc'
_symmetry_space_group_name_H-M 'P 1 21/c 1'
_atom_sites_solution_hydrogens geom
_audit_creation_method SHELXL-2014/7
_audit_update_record
;
2018-05-07 deposited with the CCDC.
2018-08-21 downloaded from the CCDC.
;
_cell_angle_alpha 90
_cell_angle_beta 96.3710(13)
_cell_angle_gamma 90
_cell_formula_units_Z 4
_cell_length_a 17.0129(11)
_cell_length_b 10.6573(7)
_cell_length_c 18.7412(12)
_cell_measurement_reflns_used 50672
_cell_measurement_temperature 295(2)
_cell_measurement_theta_max 27.410
_cell_measurement_theta_min 2.187
_cell_volume 3377.0(4)
_computing_cell_refinement 'smart saint'
_computing_data_collection smart
_computing_data_reduction SAINT
_computing_molecular_graphics 'SHELXP-2014 (Sheldrick, 2014)'
_computing_publication_material 'SHELXCIF-2014 (Sheldrick, 2014)'
_computing_structure_refinement 'SHELXL-2014/7 (Sheldrick, 2014)'
_computing_structure_solution 'SHELXS-2014 (Sheldrick, 2014)'
_diffrn_ambient_temperature 295(2)
_diffrn_detector_area_resol_mean 0
_diffrn_measured_fraction_theta_full 0.999
_diffrn_measured_fraction_theta_max 0.999
_diffrn_measurement_device_type 'Photon 100'
_diffrn_measurement_method '0.5 wide w/exposures'
_diffrn_radiation_type MoK\a
_diffrn_radiation_wavelength 0.71073
_diffrn_reflns_av_R_equivalents 0.0267
_diffrn_reflns_av_unetI/netI 0.0175
_diffrn_reflns_Laue_measured_fraction_full 0.999
_diffrn_reflns_Laue_measured_fraction_max 0.999
_diffrn_reflns_limit_h_max 22
_diffrn_reflns_limit_h_min -22
_diffrn_reflns_limit_k_max 13
_diffrn_reflns_limit_k_min -13
_diffrn_reflns_limit_l_max 24
_diffrn_reflns_limit_l_min -24
_diffrn_reflns_number 50663
_diffrn_reflns_point_group_measured_fraction_full 0.999
_diffrn_reflns_point_group_measured_fraction_max 0.999
_diffrn_reflns_theta_full 25.242
_diffrn_reflns_theta_max 27.410
_diffrn_reflns_theta_min 2.567
_diffrn_source 'sealed tube'
_exptl_absorpt_coefficient_mu 2.810
_exptl_absorpt_correction_T_max 0.7456
_exptl_absorpt_correction_T_min 0.6935
_exptl_absorpt_correction_type multi-scan
_exptl_absorpt_process_details 'SADABS V2014/4 (Bruker, 2014)'
_exptl_crystal_colour yellow
_exptl_crystal_density_diffrn 1.717
_exptl_crystal_density_meas ?
_exptl_crystal_density_method none
_exptl_crystal_description plate
_exptl_crystal_F_000 1708
_exptl_crystal_size_max 0.1
_exptl_crystal_size_mid 0.08
_exptl_crystal_size_min 0.05
_refine_diff_density_max 1.116
_refine_diff_density_min -0.810
_refine_diff_density_rms 0.078
_refine_ls_extinction_method none
_refine_ls_goodness_of_fit_ref 0.982
_refine_ls_hydrogen_treatment constr
_refine_ls_matrix_type full
_refine_ls_number_parameters 352
_refine_ls_number_reflns 7666
_refine_ls_number_restraints 0
_refine_ls_restrained_S_all 0.982
_refine_ls_R_factor_all 0.0268
_refine_ls_R_factor_gt 0.0207
_refine_ls_shift/su_max 0.002
_refine_ls_shift/su_mean 0.000
_refine_ls_structure_factor_coef Fsqd
_refine_ls_weighting_details 'w=1/[\s^2^(Fo^2^)+(0.0410P)^2^+1.1259P] where P=(Fo^2^+2Fc^2^)/3'
_refine_ls_weighting_scheme calc
_refine_ls_wR_factor_gt 0.0562
_refine_ls_wR_factor_ref 0.0600
_reflns_Friedel_coverage 0.000
_reflns_number_gt 6713
_reflns_number_total 7666
_reflns_threshold_expression 'I > 2\s(I)'
_cod_data_source_file c8dt02658k2.cif
_cod_data_source_block 1
_cod_depositor_comments
;
The following automatic conversions were performed:

'_chemical_melting_point' value 'not measured' was changed to '?' -
the value is undefined or not given.

'_exptl_crystal_density_meas' value 'not measured' was changed to '?'
- the value is perceived as not measured.

Automatic conversion script
Id: cif_fix_values 4973 2017-02-22 13:04:09Z antanas 

 Adding full bibliography for 7047397--7047399.cif.
;
_cod_database_code 7047399
_shelx_shelxl_version_number 2014/7
_shelx_space_group_comment
;
The symmetry employed for this shelxl refinement is uniquely defined
by the following loop, which should always be used as a source of
symmetry information in preference to the above space-group names.
They are only intended as comments.
;

loop_
_space_group_symop_operation_xyz
'x, y, z'
'-x, y+1/2, -z+1/2'
'-x, -y, -z'
'x, -y-1/2, z-1/2'

loop_
_atom_site_label
_atom_site_type_symbol
_atom_site_fract_x
_atom_site_fract_y
_atom_site_fract_z
_atom_site_U_iso_or_equiv
_atom_site_adp_type
_atom_site_occupancy
_atom_site_site_symmetry_order
_atom_site_calc_flag
_atom_site_refinement_flags_posn
_atom_site_refinement_flags_adp
Cm1 Cm 0.25024(2) 0.52977(2) 0.36715(2) 0.03233(4) Uani 1 1 d . .
S1 S 0.10964(4) 0.61914(7) 0.28723(5) 0.04321(17) Uani 1 1 d . .
S2 S 0.24682(4) 0.78610(7) 0.32161(5) 0.04649(18) Uani 1 1 d . .
S3 S 0.39595(5) 0.50131(8) 0.30185(5) 0.04893(19) Uani 1 1 d . .
S4 S 0.25441(5) 0.35671(10) 0.25104(6) 0.0708(3) Uani 1 1 d . .
S5 S 0.30806(6) 0.35026(10) 0.46831(7) 0.0783(4) Uani 1 1 d . .
S6 S 0.14329(5) 0.33108(9) 0.40249(5) 0.0548(2) Uani 1 1 d . .
N1 N 0.18609(16) 0.6351(3) 0.47139(14) 0.0490(6) Uani 1 1 d . .
N2 N 0.34596(15) 0.6398(2) 0.46597(13) 0.0426(6) Uani 1 1 d . .
N3 N 0.10364(15) 0.8647(2) 0.26776(15) 0.0477(6) Uani 1 1 d . .
N4 N 0.39653(15) 0.3010(2) 0.21606(15) 0.0483(6) Uani 1 1 d . .
N5 N 0.22377(16) 0.1438(3) 0.47163(15) 0.0527(7) Uani 1 1 d . .
C1 C 0.1082(2) 0.6329(4) 0.4742(2) 0.0615(9) Uani 1 1 d . .
H1A H 0.0757 0.5898 0.4377 0.074 Uiso 1 1 calc R U
C2 C 0.0724(3) 0.6919(4) 0.5293(2) 0.0738(12) Uani 1 1 d . .
H2A H 0.0167 0.6890 0.5296 0.089 Uiso 1 1 calc R U
C3 C 0.1182(3) 0.7527(4) 0.5817(2) 0.0762(13) Uani 1 1 d . .
H3A H 0.0944 0.7935 0.6190 0.091 Uiso 1 1 calc R U
C4 C 0.2004(3) 0.7561(4) 0.58156(18) 0.0627(10) Uani 1 1 d . .
C5 C 0.2522(3) 0.8136(4) 0.63669(18) 0.0749(14) Uani 1 1 d . .
H5A H 0.2306 0.8558 0.6747 0.090 Uiso 1 1 calc R U
C6 C 0.3306(3) 0.8099(4) 0.6364(2) 0.0780(13) Uani 1 1 d . .
H6A H 0.3637 0.8481 0.6744 0.094 Uiso 1 1 calc R U
C7 C 0.3652(2) 0.7494(3) 0.57984(17) 0.0578(9) Uani 1 1 d . .
C8 C 0.31574(19) 0.6940(3) 0.52239(15) 0.0440(7) Uani 1 1 d . .
C9 C 0.2322(2) 0.6948(3) 0.52421(16) 0.0467(7) Uani 1 1 d . .
C10 C 0.4463(3) 0.7432(4) 0.5778(2) 0.0698(11) Uani 1 1 d . .
H10A H 0.4809 0.7785 0.6158 0.084 Uiso 1 1 calc R U
C11 C 0.4764(2) 0.6873(4) 0.5221(2) 0.0691(11) Uani 1 1 d . .
H11A H 0.5319 0.6822 0.5205 0.083 Uiso 1 1 calc R U
C12 C 0.4239(2) 0.6373(4) 0.4672(2) 0.0571(8) Uani 1 1 d . .
H12A H 0.4455 0.5989 0.4280 0.069 Uiso 1 1 calc R U
C13 C 0.14894(16) 0.7681(3) 0.29026(15) 0.0362(6) Uani 1 1 d . .
C14 C 0.1342(3) 0.9939(3) 0.2648(3) 0.0637(11) Uani 1 1 d . .
H14A H 0.1845 1.0004 0.2967 0.076 Uiso 1 1 calc R U
H14B H 0.0959 1.0525 0.2828 0.076 Uiso 1 1 calc R U
C15 C 0.1485(3) 1.0320(4) 0.1900(3) 0.0844(15) Uani 1 1 d . .
H15A H 0.1687 1.1181 0.1907 0.127 Uiso 1 1 calc R U
H15B H 0.1873 0.9753 0.1723 0.127 Uiso 1 1 calc R U
H15C H 0.0987 1.0274 0.1584 0.127 Uiso 1 1 calc R U
C16 C 0.01851(19) 0.8507(4) 0.2466(2) 0.0579(9) Uani 1 1 d . .
H16A H 0.0081 0.7686 0.2227 0.069 Uiso 1 1 calc R U
H16B H 0.0002 0.9174 0.2119 0.069 Uiso 1 1 calc R U
C17 C -0.0262(3) 0.8588(5) 0.3103(3) 0.0878(14) Uani 1 1 d . .
H17A H -0.0829 0.8492 0.2951 0.132 Uiso 1 1 calc R U
H17B H -0.0086 0.7919 0.3443 0.132 Uiso 1 1 calc R U
H17C H -0.0165 0.9405 0.3336 0.132 Uiso 1 1 calc R U
C18 C 0.35368(17) 0.3769(3) 0.25220(16) 0.0414(6) Uani 1 1 d . .
C19 C 0.48200(19) 0.3160(4) 0.2161(2) 0.0583(9) Uani 1 1 d . .
H19A H 0.5072 0.2322 0.2171 0.070 Uiso 1 1 calc R U
H19B H 0.5035 0.3616 0.2600 0.070 Uiso 1 1 calc R U
C20 C 0.5024(3) 0.3871(5) 0.1509(3) 0.0922(15) Uani 1 1 d . .
H20A H 0.5600 0.3952 0.1528 0.138 Uiso 1 1 calc R U
H20B H 0.4821 0.3413 0.1073 0.138 Uiso 1 1 calc R U
H20C H 0.4784 0.4707 0.1502 0.138 Uiso 1 1 calc R U
C21 C 0.3611(2) 0.1936(3) 0.1750(2) 0.0668(10) Uani 1 1 d . .
H21A H 0.3891 0.1804 0.1320 0.080 Uiso 1 1 calc R U
H21B H 0.3050 0.2124 0.1585 0.080 Uiso 1 1 calc R U
C22 C 0.3657(3) 0.0759(5) 0.2193(4) 0.109(2) Uani 1 1 d . .
H22A H 0.3416 0.0063 0.1904 0.163 Uiso 1 1 calc R U
H22B H 0.4212 0.0562 0.2349 0.163 Uiso 1 1 calc R U
H22C H 0.3372 0.0882 0.2614 0.163 Uiso 1 1 calc R U
C23 C 0.22433(17) 0.2619(3) 0.44995(17) 0.0471(7) Uani 1 1 d . .
C24 C 0.2948(2) 0.0849(4) 0.5101(2) 0.0615(9) Uani 1 1 d . .
H24A H 0.2783 0.0180 0.5419 0.074 Uiso 1 1 calc R U
H24B H 0.3246 0.1486 0.5406 0.074 Uiso 1 1 calc R U
C25 C 0.3480(3) 0.0295(4) 0.4595(3) 0.0809(14) Uani 1 1 d . .
H25A H 0.3942 -0.0084 0.4871 0.121 Uiso 1 1 calc R U
H25B H 0.3191 -0.0348 0.4299 0.121 Uiso 1 1 calc R U
H25C H 0.3653 0.0958 0.4285 0.121 Uiso 1 1 calc R U
C26 C 0.1522(2) 0.0679(4) 0.4636(3) 0.0727(12) Uani 1 1 d . .
H26A H 0.1660 -0.0208 0.4556 0.087 Uiso 1 1 calc R U
H26B H 0.1168 0.0970 0.4214 0.087 Uiso 1 1 calc R U
C27 C 0.1101(3) 0.0782(6) 0.5302(3) 0.107(2) Uani 1 1 d . .
H27A H 0.0621 0.0268 0.5244 0.160 Uiso 1 1 calc R U
H27B H 0.1451 0.0484 0.5719 0.160 Uiso 1 1 calc R U
H27C H 0.0959 0.1659 0.5377 0.160 Uiso 1 1 calc R U

loop_
_atom_site_aniso_label
_atom_site_aniso_U_11
_atom_site_aniso_U_22
_atom_site_aniso_U_33
_atom_site_aniso_U_23
_atom_site_aniso_U_13
_atom_site_aniso_U_12
Cm1 0.02635(6) 0.03354(6) 0.03718(6) 0.00206(4) 0.00390(4) 0.00240(3)
S1 0.0324(3) 0.0342(3) 0.0607(5) 0.0038(3) -0.0051(3) -0.0027(3)
S2 0.0367(4) 0.0376(4) 0.0625(5) 0.0014(3) -0.0060(3) -0.0054(3)
S3 0.0412(4) 0.0519(4) 0.0550(5) -0.0112(4) 0.0112(4) -0.0090(3)
S4 0.0386(4) 0.0761(6) 0.0987(8) -0.0476(6) 0.0127(5) -0.0072(4)
S5 0.0487(5) 0.0668(6) 0.1110(9) 0.0452(6) -0.0283(5) -0.0152(4)
S6 0.0323(4) 0.0608(5) 0.0701(5) 0.0211(4) 0.0005(4) -0.0028(3)
N1 0.0485(15) 0.0570(16) 0.0435(14) 0.0051(12) 0.0134(12) 0.0085(12)
N2 0.0403(13) 0.0454(14) 0.0405(13) 0.0000(11) -0.0024(10) 0.0003(11)
N3 0.0446(14) 0.0361(13) 0.0607(16) 0.0017(12) -0.0013(12) 0.0040(11)
N4 0.0432(14) 0.0483(15) 0.0545(16) -0.0071(12) 0.0107(12) 0.0045(11)
N5 0.0486(15) 0.0491(15) 0.0602(17) 0.0152(13) 0.0053(13) -0.0018(12)
C1 0.0482(19) 0.081(3) 0.059(2) 0.0106(19) 0.0214(16) 0.0155(18)
C2 0.062(2) 0.087(3) 0.080(3) 0.019(2) 0.039(2) 0.024(2)
C3 0.105(3) 0.071(3) 0.060(2) 0.013(2) 0.045(2) 0.025(3)
C4 0.095(3) 0.0523(19) 0.0453(18) 0.0138(16) 0.0300(18) 0.0124(19)
C5 0.133(5) 0.060(2) 0.0348(19) -0.0042(16) 0.023(2) 0.002(2)
C6 0.118(4) 0.073(3) 0.041(2) -0.0029(18) 0.002(2) -0.017(3)
C7 0.087(3) 0.0456(18) 0.0384(16) 0.0029(14) -0.0042(16) -0.0074(18)
C8 0.0577(18) 0.0402(15) 0.0331(14) 0.0080(12) 0.0000(13) 0.0000(13)
C9 0.066(2) 0.0426(16) 0.0331(14) 0.0073(12) 0.0110(14) 0.0070(14)
C10 0.085(3) 0.065(2) 0.054(2) 0.0033(19) -0.0204(19) -0.017(2)
C11 0.051(2) 0.075(3) 0.075(3) -0.001(2) -0.0174(19) -0.0120(18)
C12 0.0439(18) 0.067(2) 0.058(2) -0.0050(18) -0.0040(15) -0.0005(16)
C13 0.0355(14) 0.0333(13) 0.0396(14) -0.0014(11) 0.0027(11) 0.0007(11)
C14 0.071(3) 0.0331(15) 0.083(3) -0.0044(17) -0.011(2) 0.0042(16)
C15 0.106(4) 0.053(2) 0.093(4) 0.011(2) 0.006(3) -0.024(2)
C16 0.0384(17) 0.053(2) 0.079(2) 0.0102(18) -0.0074(16) 0.0094(15)
C17 0.058(2) 0.092(3) 0.116(4) 0.028(3) 0.020(2) 0.023(2)
C18 0.0398(15) 0.0408(15) 0.0440(15) -0.0025(12) 0.0057(12) 0.0013(12)
C19 0.0424(17) 0.062(2) 0.072(2) -0.0016(18) 0.0140(16) 0.0102(16)
C20 0.087(3) 0.105(4) 0.092(3) 0.003(3) 0.045(3) -0.010(3)
C21 0.066(2) 0.059(2) 0.078(3) -0.024(2) 0.018(2) 0.0041(18)
C22 0.090(4) 0.054(3) 0.181(6) -0.001(3) 0.011(4) 0.001(3)
C23 0.0378(16) 0.0521(18) 0.0512(17) 0.0147(15) 0.0039(13) -0.0004(13)
C24 0.063(2) 0.051(2) 0.070(2) 0.0235(18) 0.0028(18) 0.0072(17)
C25 0.071(3) 0.070(3) 0.100(4) -0.009(2) 0.004(3) 0.015(2)
C26 0.060(2) 0.058(2) 0.099(3) 0.016(2) 0.005(2) -0.0148(19)
C27 0.070(3) 0.111(4) 0.146(5) 0.042(4) 0.042(3) -0.003(3)

loop_
_atom_type_symbol
_atom_type_description
_atom_type_scat_dispersion_real
_atom_type_scat_dispersion_imag
_atom_type_scat_source
C C 0.0033 0.0016 'International Tables Vol C Tables 4.2.6.8 and 6.1.1.4'
H H 0.0000 0.0000 'International Tables Vol C Tables 4.2.6.8 and 6.1.1.4'
N N 0.0061 0.0033 'International Tables Vol C Tables 4.2.6.8 and 6.1.1.4'
S S 0.1246 0.1234 'International Tables Vol C Tables 4.2.6.8 and 6.1.1.4'
Cm Cm -7.3250 4.6980 'International Tables Vol C Tables 4.2.6.8 and 6.1.1.4'

loop_
_geom_angle_atom_site_label_1
_geom_angle_atom_site_label_2
_geom_angle_atom_site_label_3
_geom_angle
N1 Cm1 N2 63.41(8)
N1 Cm1 S5 86.05(7)
N2 Cm1 S5 71.37(6)
N1 Cm1 S1 81.50(6)
N2 Cm1 S1 130.32(6)
S5 Cm1 S1 143.07(3)
N1 Cm1 S4 154.09(7)
N2 Cm1 S4 139.90(6)
S5 Cm1 S4 92.18(4)
S1 Cm1 S4 84.58(3)
N1 Cm1 S2 79.36(6)
N2 Cm1 S2 76.86(6)
S5 Cm1 S2 148.23(3)
S1 Cm1 S2 62.27(2)
S4 Cm1 S2 112.97(3)
N1 Cm1 S3 144.41(6)
N2 Cm1 S3 81.42(6)
S5 Cm1 S3 87.80(3)
S1 Cm1 S3 121.44(3)
S4 Cm1 S3 61.10(2)
S2 Cm1 S3 87.94(3)
N1 Cm1 S6 79.52(7)
N2 Cm1 S6 121.47(6)
S5 Cm1 S6 61.98(2)
S1 Cm1 S6 81.55(2)
S4 Cm1 S6 76.89(3)
S2 Cm1 S6 140.25(2)
S3 Cm1 S6 127.17(3)
N1 Cm1 C23 86.04(8)
N2 Cm1 C23 99.24(8)
S5 Cm1 C23 31.19(5)
S1 Cm1 C23 112.89(5)
S4 Cm1 C23 79.39(7)
S2 Cm1 C23 165.11(6)
S3 Cm1 C23 105.83(6)
S6 Cm1 C23 31.37(5)
N1 Cm1 C13 75.74(8)
N2 Cm1 C13 102.61(7)
S5 Cm1 C13 161.48(6)
S1 Cm1 C13 31.34(5)
S4 Cm1 C13 102.68(5)
S2 Cm1 C13 31.20(5)
S3 Cm1 C13 108.96(5)
S6 Cm1 C13 110.39(5)
C23 Cm1 C13 141.09(7)
N1 Cm1 C18 171.24(8)
N2 Cm1 C18 110.14(8)
S5 Cm1 C18 86.15(6)
S1 Cm1 C18 107.18(5)
S4 Cm1 C18 30.48(5)
S2 Cm1 C18 105.49(5)
S3 Cm1 C18 31.06(5)
S6 Cm1 C18 100.28(5)
C23 Cm1 C18 89.36(8)
C13 Cm1 C18 112.24(7)
N1 Cm1 C8 43.45(8)
N2 Cm1 C8 19.96(8)
S5 Cm1 C8 73.77(5)
S1 Cm1 C8 116.48(5)
S4 Cm1 C8 158.48(6)
S2 Cm1 C8 76.26(5)
S3 Cm1 C8 101.33(6)
S6 Cm1 C8 109.04(5)
C23 Cm1 C8 95.12(7)
C13 Cm1 C8 94.66(7)
C18 Cm1 C8 129.88(8)
C13 S1 Cm1 89.46(9)
C13 S2 Cm1 88.99(10)
C18 S3 Cm1 89.05(10)
C18 S4 Cm1 90.98(11)
C23 S5 Cm1 91.02(11)
C23 S6 Cm1 86.80(11)
C1 N1 C9 118.5(3)
C1 N1 Cm1 121.7(2)
C9 N1 Cm1 119.8(2)
C12 N2 C8 117.4(3)
C12 N2 Cm1 123.3(2)
C8 N2 Cm1 119.0(2)
C13 N3 C16 121.9(3)
C13 N3 C14 122.8(3)
C16 N3 C14 115.3(3)
C18 N4 C19 122.4(3)
C18 N4 C21 121.7(3)
C19 N4 C21 115.8(3)
C23 N5 C26 122.1(3)
C23 N5 C24 121.4(3)
C26 N5 C24 116.4(3)
N1 C1 C2 122.4(4)
N1 C1 Cm1 39.31(17)
C2 C1 Cm1 161.7(3)
C3 C2 C1 119.2(4)
C2 C3 C4 120.4(4)
C3 C4 C9 117.1(4)
C3 C4 C5 123.4(4)
C9 C4 C5 119.5(4)
C6 C5 C4 121.6(4)
C5 C6 C7 120.9(4)
C10 C7 C8 117.9(3)
C10 C7 C6 122.5(4)
C8 C7 C6 119.6(4)
N2 C8 C7 121.6(3)
N2 C8 C9 119.1(3)
C7 C8 C9 119.3(3)
N2 C8 Cm1 41.01(14)
C7 C8 Cm1 162.4(3)
C9 C8 Cm1 78.15(17)
N1 C9 C4 122.3(3)
N1 C9 C8 118.6(3)
C4 C9 C8 119.1(3)
N1 C9 Cm1 40.47(15)
C4 C9 Cm1 162.7(3)
C8 C9 Cm1 78.14(17)
C11 C10 C7 120.4(3)
C10 C11 C12 118.3(4)
N2 C12 C11 124.3(4)
N2 C12 Cm1 38.32(16)
C11 C12 Cm1 162.3(3)
N3 C13 S2 122.0(2)
N3 C13 S1 119.7(2)
S2 C13 S1 118.26(16)
N3 C13 Cm1 172.1(2)
S2 C13 Cm1 59.82(8)
S1 C13 Cm1 59.19(8)
N3 C14 C15 112.5(3)
N3 C16 C17 110.8(3)
N4 C18 S4 121.2(2)
N4 C18 S3 121.6(2)
S4 C18 S3 117.20(17)
N4 C18 Cm1 169.6(2)
S4 C18 Cm1 58.54(9)
S3 C18 Cm1 59.89(9)
N4 C19 C20 111.8(3)
N4 C21 C22 111.6(4)
N5 C23 S5 119.8(2)
N5 C23 S6 122.2(2)
S5 C23 S6 118.01(19)
N5 C23 Cm1 166.6(2)
S5 C23 Cm1 57.79(9)
S6 C23 Cm1 61.84(9)
N5 C24 C25 112.2(3)
N5 C26 C27 110.0(4)

loop_
_geom_bond_atom_site_label_1
_geom_bond_atom_site_label_2
_geom_bond_distance
Cm1 N1 2.596(3)
Cm1 N2 2.605(2)
Cm1 S5 2.7942(9)
Cm1 S1 2.8420(7)
Cm1 S4 2.8594(9)
Cm1 S2 2.8607(8)
Cm1 S3 2.8998(9)
Cm1 S6 2.9156(8)
Cm1 C23 3.302(3)
Cm1 C13 3.309(3)
Cm1 C18 3.352(3)
Cm1 C8 3.471(3)
S1 C13 1.721(3)
S2 C13 1.714(3)
S3 C18 1.730(3)
S4 C18 1.700(3)
S5 C23 1.710(3)
S6 C23 1.721(3)
N1 C1 1.332(4)
N1 C9 1.352(4)
N2 C12 1.324(4)
N2 C8 1.355(4)
N3 C13 1.326(4)
N3 C16 1.466(4)
N3 C14 1.475(4)
N4 C18 1.325(4)
N4 C19 1.463(4)
N4 C21 1.470(4)
N5 C23 1.323(4)
N5 C26 1.456(5)
N5 C24 1.477(4)
C1 C2 1.403(5)
C2 C3 1.350(6)
C3 C4 1.398(6)
C4 C9 1.416(4)
C4 C5 1.421(6)
C5 C6 1.335(6)
C6 C7 1.422(6)
C7 C10 1.385(5)
C7 C8 1.419(4)
C8 C9 1.426(5)
C10 C11 1.350(6)
C11 C12 1.391(5)
C14 C15 1.503(7)
C16 C17 1.488(6)
C19 C20 1.511(6)
C21 C22 1.501(7)
C24 C25 1.501(6)
C26 C27 1.510(7)
